data_4132119
loop_
_publ_author_name
'Walters, Daniel T.'
'Aghakhanpour, Reza Babadi'
'Powers, Xian B.'
'Ghiassi, Kamran B.'
'Olmstead, Marilyn M.'
'Balch, Alan L.'

_publ_section_title
;
 Utilization of a Nonemissive Triphosphine Ligand to Construct a
 Luminescent Gold(I)-Box That Undergoes Mechanochromic Collapse into a
 Helical Complex.
;
_journal_issue 24
_journal_name_full 'Journal of the American Chemical Society'
_journal_page_first 7533
_journal_page_last 7542
_journal_paper_doi 10.1021/jacs.8b01666
_journal_volume 140
_journal_year 2018
_chemical_formula_moiety 'C136 H132 Au6 P12, 7(C7 H8), 5(F6 Sb), Cl'
_chemical_formula_sum 'C185 H188 Au6 Cl F30 P12 Sb5'
_chemical_formula_weight 5178.98
_chemical_name_common '[Au6(triphos)4](SbF6)5Cl.(toluene)7'
_space_group_crystal_system monoclinic
_space_group_IT_number 15
_space_group_name_Hall '-C 2yc'
_space_group_name_H-M_alt 'C 1 2/c 1'
_atom_sites_solution_primary direct
_atom_sites_solution_secondary difmap
_audit_creation_method SHELXL-2016/6
_cell_angle_alpha 90
_cell_angle_beta 92.3220(10)
_cell_angle_gamma 90
_cell_formula_units_Z 4
_cell_length_a 35.3414(19)
_cell_length_b 33.4913(16)
_cell_length_c 16.0576(8)
_cell_measurement_reflns_used 19568
_cell_measurement_temperature 90(2)
_cell_measurement_theta_max 26.335
_cell_measurement_theta_min 2.282
_cell_volume 18990.6(17)
_computing_cell_refinement 'SAINT (Bruker, 2016)'
_computing_data_collection 'Apex2 (Bruker, 2016)'
_computing_data_reduction 'SAINT (Bruker, 2016)'
_computing_publication_material 'SHELXL-2016/6 (Sheldrick, 2016)'
_computing_structure_refinement 'SHELXL-2016/6 (Sheldrick, 2016)'
_computing_structure_solution 'SHELXS (Sheldrick, 2008)'
_diffrn_ambient_temperature 90(2)
_diffrn_detector_area_resol_mean 8.3
_diffrn_measured_fraction_theta_full 0.999
_diffrn_measured_fraction_theta_max 0.997
_diffrn_measurement_device_type 'Bruker ApexII'
_diffrn_measurement_method \w
_diffrn_radiation_type MoK\a
_diffrn_radiation_wavelength 0.71073
_diffrn_reflns_av_R_equivalents 0.0541
_diffrn_reflns_av_unetI/netI 0.0399
_diffrn_reflns_Laue_measured_fraction_full 0.999
_diffrn_reflns_Laue_measured_fraction_max 0.997
_diffrn_reflns_limit_h_max 42
_diffrn_reflns_limit_h_min -42
_diffrn_reflns_limit_k_max 40
_diffrn_reflns_limit_k_min -40
_diffrn_reflns_limit_l_max 19
_diffrn_reflns_limit_l_min -19
_diffrn_reflns_number 84013
_diffrn_reflns_point_group_measured_fraction_full 0.999
_diffrn_reflns_point_group_measured_fraction_max 0.997
_diffrn_reflns_theta_full 25.242
_diffrn_reflns_theta_max 25.360
_diffrn_reflns_theta_min 1.501
_diffrn_source 'fine-focus sealed tube'
_exptl_absorpt_coefficient_mu 5.508
_exptl_absorpt_correction_T_max 0.4288
_exptl_absorpt_correction_T_min 0.2768
_exptl_absorpt_correction_type multi-scan
_exptl_absorpt_process_details 'SADABS (Sheldrick, 2014)'
_exptl_crystal_colour colorless
_exptl_crystal_density_diffrn 1.811
_exptl_crystal_description needle
_exptl_crystal_F_000 9976
_exptl_crystal_size_max 0.392
_exptl_crystal_size_mid 0.098
_exptl_crystal_size_min 0.084
_refine_diff_density_max 2.812
_refine_diff_density_min -1.629
_refine_diff_density_rms 0.163
_refine_ls_extinction_method none
_refine_ls_goodness_of_fit_ref 1.078
_refine_ls_hydrogen_treatment constr
_refine_ls_matrix_type full
_refine_ls_number_parameters 960
_refine_ls_number_reflns 17376
_refine_ls_number_restraints 43
_refine_ls_restrained_S_all 1.082
_refine_ls_R_factor_all 0.0545
_refine_ls_R_factor_gt 0.0387
_refine_ls_shift/su_max 0.003
_refine_ls_shift/su_mean 0.000
_refine_ls_structure_factor_coef Fsqd
_refine_ls_weighting_details 'w=1/[\s^2^(Fo^2^)+(0.0299P)^2^+306.0387P] where P=(Fo^2^+2Fc^2^)/3'
_refine_ls_weighting_scheme calc
_refine_ls_wR_factor_gt 0.0856
_refine_ls_wR_factor_ref 0.0922
_reflns_Friedel_coverage 0.000
_reflns_number_gt 14326
_reflns_number_total 17376
_reflns_threshold_expression 'I > 2\s(I)'
_cod_data_source_file ja8b01666_si_002.cif
_cod_data_source_block dw17
_cod_original_sg_symbol_H-M 'C 2/c'
_cod_database_code 4132119
_shelx_shelxl_version_number 2016/6
_shelx_space_group_comment
;
The symmetry employed for this shelxl refinement is uniquely defined
by the following loop, which should always be used as a source of
symmetry information in preference to the above space-group names.
They are only intended as comments.
;
_shelx_estimated_absorpt_t_min 0.221
_shelx_estimated_absorpt_t_max 0.655

loop_
_space_group_symop_operation_xyz
'x, y, z'
'-x, y, -z+1/2'
'x+1/2, y+1/2, z'
'-x+1/2, y+1/2, -z+1/2'
'-x, -y, -z'
'x, -y, z-1/2'
'-x+1/2, -y+1/2, -z'
'x+1/2, -y+1/2, z-1/2'

loop_
_atom_site_label
_atom_site_type_symbol
_atom_site_fract_x
_atom_site_fract_y
_atom_site_fract_z
_atom_site_U_iso_or_equiv
_atom_site_adp_type
_atom_site_occupancy
_atom_site_site_symmetry_order
_atom_site_calc_flag
_atom_site_refinement_flags_posn
_atom_site_refinement_flags_adp
_atom_site_refinement_flags_occupancy
_atom_site_disorder_assembly
_atom_site_disorder_group
Au1 Au 0.64841(2) 0.36330(2) 0.59197(2) 0.01931(7) Uani 1 1 d . . . . .
Au2 Au 0.70923(2) 0.25307(2) 0.29868(2) 0.01741(7) Uani 1 1 d . . . . .
Au3 Au 0.86264(2) 0.34623(2) 0.40961(2) 0.01601(7) Uani 1 1 d . . . . .
Cl1 Cl 0.750000 0.250000 0.500000 0.0293(6) Uani 1 2 d S . P . .
Sb1 Sb 0.750000 0.250000 0.000000 0.02396(16) Uani 1 2 d S . P . .
Sb2 Sb 0.59559(2) 0.26340(2) 0.18234(3) 0.02032(11) Uani 1 1 d . . . . .
Sb3 Sb 0.77000(2) 0.44251(2) 0.49084(3) 0.02154(11) Uani 1 1 d . . . . .
F1 F 0.75290(16) 0.23920(18) 0.1143(3) 0.0514(14) Uani 1 1 d . . . . .
F2 F 0.73493(15) 0.19773(16) -0.0242(3) 0.0489(13) Uani 1 1 d . . . . .
F3 F 0.69912(13) 0.26404(17) 0.0071(3) 0.0462(13) Uani 1 1 d . . . . .
F4 F 0.64373(13) 0.26090(14) 0.1388(3) 0.0350(11) Uani 1 1 d . . . . .
F5 F 0.61650(12) 0.25933(13) 0.2915(2) 0.0276(10) Uani 1 1 d . . . . .
F6 F 0.59930(13) 0.31932(13) 0.1897(3) 0.0337(11) Uani 1 1 d . . . . .
F7 F 0.57452(13) 0.26779(14) 0.0735(3) 0.0363(11) Uani 1 1 d . . . . .
F8 F 0.59179(13) 0.20730(12) 0.1778(3) 0.0314(10) Uani 1 1 d . . . . .
F9 F 0.54708(12) 0.26592(14) 0.2254(3) 0.0318(10) Uani 1 1 d . . . . .
F10 F 0.73644(13) 0.48258(13) 0.5234(3) 0.0349(11) Uani 1 1 d . . . . .
F11 F 0.74567(13) 0.43922(12) 0.3850(2) 0.0300(10) Uani 1 1 d . . . . .
F12 F 0.80270(13) 0.48192(13) 0.4534(3) 0.0355(11) Uani 1 1 d . . . . .
F13 F 0.79388(13) 0.44265(13) 0.5965(2) 0.0325(11) Uani 1 1 d . . . . .
F14 F 0.73657(13) 0.40324(13) 0.5276(3) 0.0310(10) Uani 1 1 d . . . . .
F15 F 0.80330(13) 0.40230(13) 0.4593(3) 0.0314(10) Uani 1 1 d . . . . .
P1 P 0.62295(5) 0.36893(6) 0.45789(11) 0.0211(4) Uani 1 1 d . . . . .
P2 P 0.71572(5) 0.32121(5) 0.31116(10) 0.0172(4) Uani 1 1 d . . . . .
P3 P 0.83659(5) 0.34337(5) 0.27569(10) 0.0162(4) Uani 1 1 d . . . . .
P4 P 0.88742(5) 0.35147(5) 0.54437(10) 0.0169(4) Uani 1 1 d . . . . .
P5 P 0.79001(5) 0.31538(5) 0.69113(10) 0.0173(4) Uani 1 1 d . . . . .
P6 P 0.67513(5) 0.35999(6) 0.72532(11) 0.0206(4) Uani 1 1 d . . . . .
C1 C 0.5735(2) 0.3558(2) 0.4495(5) 0.0287(17) Uani 1 1 d . . . . .
C2 C 0.5503(3) 0.3674(3) 0.5104(6) 0.054(3) Uani 1 1 d . . . . .
H2 H 0.560174 0.382475 0.556338 0.064 Uiso 1 1 calc R U . . .
C3 C 0.5122(3) 0.3573(4) 0.5061(7) 0.080(5) Uani 1 1 d . . . . .
H3 H 0.496289 0.364991 0.549632 0.096 Uiso 1 1 calc R U . . .
C4 C 0.4973(3) 0.3360(4) 0.4383(7) 0.071(4) Uani 1 1 d . . . . .
H4 H 0.471055 0.329927 0.434401 0.085 Uiso 1 1 calc R U . . .
C5 C 0.5205(3) 0.3236(3) 0.3770(6) 0.047(2) Uani 1 1 d . . . . .
H5 H 0.510532 0.307965 0.331835 0.056 Uiso 1 1 calc R U . . .
C6 C 0.5582(2) 0.3340(3) 0.3810(5) 0.0319(19) Uani 1 1 d . . . . .
H6 H 0.574089 0.326485 0.337303 0.038 Uiso 1 1 calc R U . . .
C7 C 0.6267(2) 0.4188(2) 0.4157(4) 0.0258(17) Uani 1 1 d . . . . .
C8 C 0.6064(3) 0.4291(3) 0.3425(5) 0.044(2) Uani 1 1 d . . . . .
H8 H 0.589231 0.410673 0.316791 0.053 Uiso 1 1 calc R U . . .
C9 C 0.6117(3) 0.4669(3) 0.3073(6) 0.052(3) Uani 1 1 d . . . . .
H9 H 0.597814 0.474020 0.257577 0.062 Uiso 1 1 calc R U . . .
C10 C 0.6361(3) 0.4934(3) 0.3432(6) 0.047(2) Uani 1 1 d . . . . .
H10 H 0.639455 0.518866 0.318527 0.057 Uiso 1 1 calc R U . . .
C11 C 0.6564(3) 0.4835(3) 0.4159(5) 0.040(2) Uani 1 1 d . . . . .
H11 H 0.673489 0.502120 0.441421 0.048 Uiso 1 1 calc R U . . .
C12 C 0.6517(2) 0.4464(2) 0.4509(5) 0.0320(19) Uani 1 1 d . . . . .
H12 H 0.665855 0.439692 0.500444 0.038 Uiso 1 1 calc R U . . .
C13 C 0.64755(19) 0.3384(2) 0.3841(4) 0.0214(15) Uani 1 1 d . . . . .
H13A H 0.639811 0.310201 0.390074 0.026 Uiso 1 1 calc R U . . .
H13B H 0.640409 0.347104 0.326636 0.026 Uiso 1 1 calc R U . . .
C14 C 0.69066(19) 0.3419(2) 0.3986(4) 0.0209(15) Uani 1 1 d . . . . .
H14A H 0.698472 0.327430 0.450273 0.025 Uiso 1 1 calc R U . . .
H14B H 0.697648 0.370317 0.406085 0.025 Uiso 1 1 calc R U . . .
C15 C 0.70386(19) 0.3534(2) 0.2232(4) 0.0183(15) Uani 1 1 d . . . . .
C16 C 0.7001(2) 0.3943(2) 0.2329(5) 0.0302(18) Uani 1 1 d . . . . .
H16 H 0.701454 0.405646 0.287081 0.036 Uiso 1 1 calc R U . . .
C17 C 0.6945(3) 0.4185(3) 0.1642(5) 0.039(2) Uani 1 1 d . . . . .
H17 H 0.691418 0.446419 0.171203 0.046 Uiso 1 1 calc R U . . .
C18 C 0.6932(3) 0.4022(3) 0.0851(5) 0.040(2) Uani 1 1 d . . . . .
H18 H 0.689684 0.419000 0.037813 0.048 Uiso 1 1 calc R U . . .
C19 C 0.6970(3) 0.3616(3) 0.0749(5) 0.045(2) Uani 1 1 d . . . . .
H19 H 0.696361 0.350491 0.020449 0.054 Uiso 1 1 calc R U . . .
C20 C 0.7017(2) 0.3369(2) 0.1439(4) 0.0297(18) Uani 1 1 d . . . . .
H20 H 0.703459 0.308823 0.136883 0.036 Uiso 1 1 calc R U . . .
C21 C 0.76536(19) 0.3334(2) 0.3361(4) 0.0190(15) Uani 1 1 d . . . . .
H21A H 0.768290 0.362703 0.340299 0.023 Uiso 1 1 calc R U . . .
H21B H 0.773075 0.321613 0.390729 0.023 Uiso 1 1 calc R U . . .
C22 C 0.79101(19) 0.3173(2) 0.2692(4) 0.0222(16) Uani 1 1 d . . . . .
H22A H 0.778750 0.321433 0.213304 0.027 Uiso 1 1 calc R U . . .
H22B H 0.795065 0.288328 0.277387 0.027 Uiso 1 1 calc R U . . .
C23 C 0.8263(2) 0.3923(2) 0.2336(4) 0.0260(17) Uani 1 1 d . . . . .
C24 C 0.8071(2) 0.3966(3) 0.1560(5) 0.037(2) Uani 1 1 d . . . . .
H24 H 0.799393 0.373733 0.124746 0.044 Uiso 1 1 calc R U . . .
C25 C 0.7995(3) 0.4344(3) 0.1253(5) 0.045(2) Uani 1 1 d . . . . .
H25 H 0.786029 0.437458 0.073294 0.054 Uiso 1 1 calc R U . . .
C26 C 0.8114(3) 0.4679(3) 0.1694(6) 0.049(3) Uani 1 1 d . . . . .
H26 H 0.806461 0.493767 0.147106 0.059 Uiso 1 1 calc R U . . .
C27 C 0.8302(3) 0.4639(3) 0.2449(6) 0.050(3) Uani 1 1 d . . . . .
H27 H 0.838242 0.486913 0.275179 0.060 Uiso 1 1 calc R U . . .
C28 C 0.8376(2) 0.4256(2) 0.2781(5) 0.0328(19) Uani 1 1 d . . . . .
H28 H 0.850401 0.422850 0.330951 0.039 Uiso 1 1 calc R U . . .
C29 C 0.8670(2) 0.3194(2) 0.2029(4) 0.0228(16) Uani 1 1 d . . . . .
C30 C 0.8535(2) 0.3017(2) 0.1297(4) 0.0255(16) Uani 1 1 d . . . . .
H30 H 0.827023 0.300807 0.117087 0.031 Uiso 1 1 calc R U . . .
C31 C 0.8786(2) 0.2851(2) 0.0743(4) 0.0320(19) Uani 1 1 d . . . . .
H31 H 0.869149 0.273327 0.023738 0.038 Uiso 1 1 calc R U . . .
C32 C 0.9168(2) 0.2859(3) 0.0929(5) 0.035(2) Uani 1 1 d . . . . .
H32 H 0.933794 0.274557 0.055055 0.042 Uiso 1 1 calc R U . . .
C33 C 0.9309(2) 0.3031(3) 0.1669(5) 0.040(2) Uani 1 1 d . . . . .
H33 H 0.957338 0.303295 0.179848 0.048 Uiso 1 1 calc R U . . .
C34 C 0.9058(2) 0.3200(3) 0.2216(5) 0.0323(19) Uani 1 1 d . . . . .
H34 H 0.915247 0.331979 0.271840 0.039 Uiso 1 1 calc R U . . .
C35 C 0.8908(2) 0.4027(2) 0.5822(4) 0.0217(15) Uani 1 1 d . . . . .
C36 C 0.8872(2) 0.4341(2) 0.5270(5) 0.0314(18) Uani 1 1 d . . . . .
H36 H 0.881097 0.428992 0.469854 0.038 Uiso 1 1 calc R U . . .
C37 C 0.8924(2) 0.4735(2) 0.5545(5) 0.037(2) Uani 1 1 d . . . . .
H37 H 0.889617 0.495275 0.516787 0.044 Uiso 1 1 calc R U . . .
C38 C 0.9019(3) 0.4800(3) 0.6380(6) 0.041(2) Uani 1 1 d . . . . .
H38 H 0.905922 0.506557 0.657169 0.049 Uiso 1 1 calc R U . . .
C39 C 0.9054(3) 0.4492(3) 0.6932(6) 0.044(2) Uani 1 1 d . . . . .
H39 H 0.911481 0.454427 0.750327 0.053 Uiso 1 1 calc R U . . .
C40 C 0.9001(2) 0.4101(3) 0.6656(5) 0.0342(19) Uani 1 1 d . . . . .
H40 H 0.902776 0.388550 0.703795 0.041 Uiso 1 1 calc R U . . .
C41 C 0.9355(2) 0.3327(2) 0.5543(4) 0.0209(15) Uani 1 1 d . . . . .
C42 C 0.9599(2) 0.3429(3) 0.4908(5) 0.0329(19) Uani 1 1 d . . . . .
H42 H 0.950913 0.358337 0.444593 0.039 Uiso 1 1 calc R U . . .
C43 C 0.9970(2) 0.3303(3) 0.4958(5) 0.043(2) Uani 1 1 d . . . . .
H43 H 1.013662 0.336954 0.452988 0.052 Uiso 1 1 calc R U . . .
C44 C 1.0101(3) 0.3075(3) 0.5642(6) 0.051(3) Uani 1 1 d . . . . .
H44 H 1.035787 0.299202 0.568020 0.062 Uiso 1 1 calc R U . . .
C45 C 0.9860(2) 0.2971(3) 0.6259(5) 0.039(2) Uani 1 1 d . . . . .
H45 H 0.995042 0.280985 0.671121 0.047 Uiso 1 1 calc R U . . .
C46 C 0.9487(2) 0.3101(2) 0.6222(4) 0.0286(18) Uani 1 1 d . . . . .
H46 H 0.932294 0.303587 0.665656 0.034 Uiso 1 1 calc R U . . .
C47 C 0.85975(19) 0.3246(2) 0.6192(4) 0.0203(15) Uani 1 1 d . . . . .
H47A H 0.864460 0.295633 0.613983 0.024 Uiso 1 1 calc R U . . .
H47B H 0.867811 0.332914 0.676372 0.024 Uiso 1 1 calc R U . . .
C48 C 0.81714(18) 0.3330(2) 0.6046(4) 0.0183(15) Uani 1 1 d . . . . .
H48A H 0.807950 0.319624 0.552700 0.022 Uiso 1 1 calc R U . . .
H48B H 0.813149 0.362105 0.597500 0.022 Uiso 1 1 calc R U . . .
C49 C 0.80586(19) 0.3463(2) 0.7780(4) 0.0201(15) Uani 1 1 d . . . . .
C50 C 0.8075(2) 0.3876(2) 0.7691(5) 0.0319(19) Uani 1 1 d . . . . .
H50 H 0.800841 0.399522 0.716899 0.038 Uiso 1 1 calc R U . . .
C51 C 0.8189(2) 0.4114(2) 0.8360(5) 0.0349(19) Uani 1 1 d . . . . .
H51 H 0.820067 0.439552 0.829436 0.042 Uiso 1 1 calc R U . . .
C52 C 0.8285(2) 0.3946(2) 0.9116(5) 0.0318(19) Uani 1 1 d . . . . .
H52 H 0.836591 0.411110 0.957040 0.038 Uiso 1 1 calc R U . . .
C53 C 0.8264(3) 0.3534(3) 0.9222(5) 0.040(2) Uani 1 1 d . . . . .
H53 H 0.832483 0.341822 0.975057 0.048 Uiso 1 1 calc R U . . .
C54 C 0.8156(2) 0.3296(2) 0.8552(4) 0.0283(17) Uani 1 1 d . . . . .
H48C H 0.814679 0.301417 0.862043 0.034 Uiso 1 1 calc R U . . .
C55 C 0.74236(18) 0.3335(2) 0.6646(4) 0.0178(14) Uani 1 1 d . . . . .
H55A H 0.743274 0.362554 0.653852 0.021 Uiso 1 1 calc R U . . .
H55B H 0.732654 0.320178 0.613006 0.021 Uiso 1 1 calc R U . . .
C56 C 0.7153(2) 0.3252(2) 0.7351(4) 0.0223(16) Uani 1 1 d . . . . .
H56A H 0.728761 0.328876 0.789874 0.027 Uiso 1 1 calc R U . . .
H56B H 0.706030 0.297360 0.731542 0.027 Uiso 1 1 calc R U . . .
C57 C 0.6965(2) 0.4070(2) 0.7589(4) 0.0261(17) Uani 1 1 d . . . . .
C58 C 0.7039(2) 0.4360(2) 0.6998(5) 0.0288(18) Uani 1 1 d . . . . .
H58 H 0.695156 0.432689 0.643536 0.035 Uiso 1 1 calc R U . . .
C59 C 0.7242(2) 0.4699(2) 0.7235(5) 0.036(2) Uani 1 1 d . . . . .
H59 H 0.729553 0.489728 0.683331 0.043 Uiso 1 1 calc R U . . .
C60 C 0.7367(3) 0.4747(2) 0.8057(5) 0.040(2) Uani 1 1 d . . . . .
H60 H 0.750602 0.497852 0.821972 0.048 Uiso 1 1 calc R U . . .
C61 C 0.7290(3) 0.4461(3) 0.8638(5) 0.045(2) Uani 1 1 d . . . . .
H61 H 0.737499 0.449715 0.920135 0.054 Uiso 1 1 calc R U . . .
C62 C 0.7090(3) 0.4122(3) 0.8415(5) 0.038(2) Uani 1 1 d . . . . .
H62 H 0.703905 0.392493 0.882065 0.046 Uiso 1 1 calc R U . . .
C63 C 0.6421(2) 0.3469(3) 0.8039(5) 0.0355(18) Uani 1 1 d . U . . .
C64 C 0.6517(2) 0.3236(3) 0.8723(5) 0.0325(17) Uani 1 1 d . U . . .
H64 H 0.676373 0.312370 0.877792 0.039 Uiso 1 1 calc R U . . .
C65 C 0.6259(3) 0.3164(3) 0.9332(5) 0.046(2) Uani 1 1 d . U . . .
H65 H 0.633099 0.301698 0.981848 0.055 Uiso 1 1 calc R U . . .
C66 C 0.5894(3) 0.3310(4) 0.9223(7) 0.072(3) Uani 1 1 d . U . . .
H66 H 0.571507 0.326187 0.963699 0.087 Uiso 1 1 calc R U . . .
C67 C 0.5787(4) 0.3527(4) 0.8511(7) 0.082(3) Uani 1 1 d . U . . .
H67 H 0.553319 0.361672 0.842569 0.098 Uiso 1 1 calc R U . . .
C68 C 0.6055(3) 0.3610(4) 0.7932(7) 0.067(3) Uani 1 1 d . U . . .
H68 H 0.598694 0.376508 0.745388 0.080 Uiso 1 1 calc R U . . .
C69 C 0.58060(14) 0.2635(2) 0.5703(4) 0.069(3) Uiso 1 1 d G . . . .
C70 C 0.60562(18) 0.2591(2) 0.5062(3) 0.048(2) Uiso 1 1 d G . . A .
H70 H 0.596239 0.258077 0.451239 0.058 Uiso 1 1 d G U . A .
C71 C 0.64415(17) 0.2561(2) 0.5229(4) 0.056(3) Uiso 1 1 d G . . A .
H71 H 0.660257 0.252391 0.479252 0.068 Uiso 1 1 d G U . A .
C72 C 0.65906(15) 0.2587(2) 0.6042(4) 0.068(3) Uiso 1 1 d G . . A .
H72 H 0.685037 0.257324 0.615216 0.082 Uiso 1 1 d G U . A .
C73 C 0.6344(2) 0.2634(2) 0.6690(3) 0.066(3) Uiso 1 1 d G . . A .
H73 H 0.643857 0.264868 0.723850 0.079 Uiso 1 1 d G U . A .
C74 C 0.59574(19) 0.2660(2) 0.6515(4) 0.088(4) Uiso 1 1 d G . . A .
C75A C 0.53877(15) 0.2660(4) 0.5524(7) 0.129(13) Uiso 0.5 1 d G . P A 1
H75A H 0.533462 0.263699 0.492178 0.194 Uiso 0.5 1 calc R U P A 1
H75B H 0.526160 0.244153 0.581042 0.194 Uiso 0.5 1 calc R U P A 1
H75C H 0.529287 0.291620 0.572160 0.194 Uiso 0.5 1 calc R U P A 1
H74A H 0.579038 0.269469 0.696538 0.155 Uiso 0.5 1 d G U P A 1
C75B C 0.5620(3) 0.2745(4) 0.7005(6) 0.160(17) Uiso 0.5 1 d G . P A 2
H75D H 0.539194 0.273418 0.663803 0.240 Uiso 0.5 1 calc R U P A 2
H75E H 0.560153 0.254631 0.744873 0.240 Uiso 0.5 1 calc R U P A 2
H75F H 0.564406 0.301220 0.725177 0.240 Uiso 0.5 1 calc R U P A 2
H69A H 0.553797 0.264872 0.558785 0.192 Uiso 0.5 1 d G U P A 2
C76 C 0.4670(3) 0.4418(4) 0.3863(8) 0.068(5) Uiso 0.5 1 d G U P B -1
C77 C 0.4415(3) 0.4111(3) 0.3701(7) 0.038(4) Uiso 0.5 1 d G U P B -1
H77 H 0.447158 0.391292 0.332011 0.045 Uiso 0.5 1 d G U P B -1
C78 C 0.4075(3) 0.4096(4) 0.4102(9) 0.052(4) Uiso 0.5 1 d G U P B -1
H78 H 0.390606 0.388922 0.398754 0.063 Uiso 0.5 1 d G U P B -1
C79 C 0.3988(4) 0.4388(5) 0.4671(9) 0.100(6) Uiso 0.5 1 d G U P B -1
H79 H 0.376130 0.437679 0.494266 0.120 Uiso 0.5 1 d G U P B -1
C80 C 0.4236(5) 0.4696(5) 0.4832(10) 0.125(7) Uiso 0.5 1 d G U P B -1
H80 H 0.417607 0.489486 0.520790 0.150 Uiso 0.5 1 d G U P B -1
C81 C 0.4577(5) 0.4711(4) 0.4439(10) 0.104(7) Uiso 0.5 1 d G U P B -1
H81 H 0.474473 0.491801 0.455905 0.125 Uiso 0.5 1 d G U P B -1
C82 C 0.5041(4) 0.4424(6) 0.3436(13) 0.119(10) Uiso 0.5 1 d G U P B -1
H82A H 0.518378 0.465465 0.361517 0.178 Uiso 0.5 1 d G U P B -1
H82B H 0.518145 0.418702 0.357834 0.178 Uiso 0.5 1 d G U P B -1
H82C H 0.499391 0.443515 0.284336 0.178 Uiso 0.5 1 d G U P B -1
C83 C 1.0194(3) 0.4453(3) 0.2170(7) 0.045(5) Uiso 0.5 1 d G . P C -1
C84 C 1.0119(4) 0.4053(3) 0.2326(11) 0.054(6) Uiso 0.5 1 d G . P C -1
H84 H 1.027409 0.385564 0.211533 0.064 Uiso 0.5 1 d G U P C -1
C85 C 0.9814(5) 0.3947(3) 0.2796(12) 0.054(6) Uiso 0.5 1 d G . P C -1
H85 H 0.976417 0.367951 0.289984 0.065 Uiso 0.5 1 d G U P C -1
C86 C 0.9583(3) 0.4242(4) 0.3110(8) 0.057(5) Uiso 0.5 1 d G . P C -1
H86 H 0.937837 0.417127 0.342396 0.068 Uiso 0.5 1 d G U P C -1
C87 C 0.9657(4) 0.4642(3) 0.2954(10) 0.069(7) Uiso 0.5 1 d G . P C -1
H87 H 0.950242 0.483879 0.316454 0.083 Uiso 0.5 1 d G U P C -1
C88 C 0.9963(4) 0.4747(3) 0.2485(11) 0.057(4) Uiso 0.5 1 d G . P C -1
H88 H 1.001286 0.501462 0.238080 0.068 Uiso 0.5 1 d G U P C -1
C89 C 1.0531(4) 0.4563(5) 0.1647(9) 0.066(6) Uiso 0.5 1 d G . P C -1
H89A H 1.065767 0.432363 0.148345 0.099 Uiso 0.5 1 d G U P C -1
H89B H 1.044238 0.470544 0.115828 0.099 Uiso 0.5 1 d G U P C -1
H89C H 1.070325 0.472737 0.197072 0.099 Uiso 0.5 1 d G U P C -1
C90 C 1.06260(12) 0.41377(15) 0.4992(3) 0.047(2) Uani 1 1 d G . . . .
C91 C 1.06559(16) 0.39406(19) 0.5756(3) 0.060(3) Uani 1 1 d G . . . .
H91 H 1.086164 0.377270 0.586291 0.072 Uiso 1 1 d G U . . .
C92 C 1.0391(2) 0.3985(2) 0.6365(3) 0.077(4) Uani 1 1 d G . . . .
H92 H 1.041630 0.384261 0.686144 0.093 Uiso 1 1 d G U . . .
C93 C 1.00863(18) 0.4247(2) 0.6221(4) 0.083(4) Uani 1 1 d G . . . .
H93 H 0.990966 0.428476 0.662634 0.100 Uiso 1 1 d G U . . .
C94 C 1.00509(16) 0.4451(2) 0.5454(5) 0.079(4) Uani 1 1 d G . . . .
H94 H 0.984734 0.462195 0.535156 0.095 Uiso 1 1 d G U . . .
C95 C 1.03140(15) 0.44010(18) 0.4853(4) 0.059(3) Uani 1 1 d G . . . .
H95 H 1.028746 0.454004 0.435287 0.071 Uiso 1 1 d G U . . .
C96 C 1.09019(18) 0.4081(2) 0.4320(4) 0.052(3) Uani 1 1 d G . . . .
H96A H 1.082887 0.424392 0.384920 0.078 Uiso 1 1 d G U . . .
H96B H 1.114998 0.415688 0.452706 0.078 Uiso 1 1 d G U . . .
H96C H 1.090370 0.380553 0.415538 0.078 Uiso 1 1 d G U . . .
C97 C 0.4501(3) 0.5479(3) 0.3254(7) 0.061(6) Uiso 0.5 1 d G . P D -1
C98 C 0.4526(4) 0.5526(5) 0.2400(7) 0.086(8) Uiso 0.5 1 d G . P D -1
H98 H 0.430743 0.552406 0.205836 0.103 Uiso 0.5 1 d G U P D -1
C99 C 0.4875(5) 0.5574(5) 0.2050(9) 0.103(10) Uiso 0.5 1 d G . P D -1
H99 H 0.488882 0.560535 0.147650 0.123 Uiso 0.5 1 d G U P D -1
C100 C 0.5202(4) 0.5576(5) 0.2551(12) 0.106(10) Uiso 0.5 1 d G . P D -1
H100 H 0.543610 0.560671 0.231491 0.127 Uiso 0.5 1 d G U P D -1
C101 C 0.5181(3) 0.5534(7) 0.3398(12) 0.110(11) Uiso 0.5 1 d G . P D -1
H101 H 0.540075 0.553920 0.373677 0.132 Uiso 0.5 1 d G U P D -1
C102 C 0.4834(4) 0.5483(6) 0.3750(8) 0.107(10) Uiso 0.5 1 d G . P D -1
H102 H 0.482351 0.545054 0.432418 0.129 Uiso 0.5 1 d G U P D -1
C103 C 0.4120(4) 0.5418(6) 0.3622(10) 0.064(6) Uiso 0.5 1 d G . P D -1
H10A H 0.415160 0.539144 0.421601 0.097 Uiso 0.5 1 d G U P D -1
H10B H 0.396096 0.564347 0.349064 0.097 Uiso 0.5 1 d G U P D -1
H10C H 0.400571 0.518045 0.339217 0.097 Uiso 0.5 1 d G U P D -1

loop_
_atom_site_aniso_label
_atom_site_aniso_U_11
_atom_site_aniso_U_22
_atom_site_aniso_U_33
_atom_site_aniso_U_23
_atom_site_aniso_U_13
_atom_site_aniso_U_12
Au1 0.02280(14) 0.02054(14) 0.01468(13) -0.00108(11) 0.00177(10) 0.00128(11)
Au2 0.02031(14) 0.01648(14) 0.01544(13) -0.00007(10) 0.00079(10) -0.00111(11)
Au3 0.01822(13) 0.01795(14) 0.01170(12) 0.00051(10) -0.00142(10) 0.00002(11)
Cl1 0.0433(16) 0.0217(13) 0.0226(13) -0.0023(10) -0.0007(11) -0.0016(12)
Sb1 0.0237(4) 0.0320(4) 0.0160(3) -0.0009(3) -0.0016(3) -0.0032(3)
Sb2 0.0211(2) 0.0246(3) 0.0151(2) -0.00076(19) -0.00211(18) 0.0011(2)
Sb3 0.0333(3) 0.0147(2) 0.0161(2) 0.00026(18) -0.00544(19) 0.0014(2)
F1 0.056(3) 0.078(4) 0.020(2) 0.005(2) -0.002(2) -0.004(3)
F2 0.050(3) 0.040(3) 0.057(3) -0.007(3) 0.006(3) -0.008(3)
F3 0.026(3) 0.064(4) 0.049(3) -0.014(3) -0.001(2) 0.008(2)
F4 0.030(2) 0.042(3) 0.034(3) 0.000(2) 0.008(2) 0.002(2)
F5 0.032(2) 0.032(2) 0.018(2) 0.0013(18) -0.0076(18) -0.0019(19)
F6 0.049(3) 0.024(2) 0.028(2) 0.0009(19) 0.002(2) 0.000(2)
F7 0.045(3) 0.045(3) 0.018(2) -0.001(2) -0.005(2) 0.003(2)
F8 0.039(3) 0.020(2) 0.035(2) -0.0038(19) -0.002(2) -0.003(2)
F9 0.020(2) 0.045(3) 0.030(2) -0.004(2) 0.0001(18) 0.001(2)
F10 0.048(3) 0.025(2) 0.032(2) -0.0045(19) -0.005(2) 0.015(2)
F11 0.048(3) 0.023(2) 0.018(2) 0.0022(17) -0.0101(19) 0.000(2)
F12 0.046(3) 0.027(2) 0.033(3) 0.007(2) -0.006(2) -0.009(2)
F13 0.052(3) 0.024(2) 0.020(2) -0.0049(18) -0.012(2) 0.006(2)
F14 0.043(3) 0.025(2) 0.025(2) 0.0022(18) -0.001(2) -0.005(2)
F15 0.041(3) 0.025(2) 0.028(2) -0.0058(19) -0.005(2) 0.008(2)
P1 0.0196(9) 0.0285(11) 0.0154(9) -0.0026(8) 0.0013(7) -0.0023(8)
P2 0.0184(9) 0.0190(9) 0.0141(8) -0.0012(7) 0.0006(7) -0.0013(7)
P3 0.0176(9) 0.0205(9) 0.0103(8) 0.0005(7) -0.0019(6) -0.0009(7)
P4 0.0164(9) 0.0216(10) 0.0124(8) 0.0000(7) -0.0008(7) 0.0007(7)
P5 0.0211(9) 0.0190(9) 0.0116(8) 0.0016(7) -0.0012(7) -0.0010(7)
P6 0.0254(10) 0.0229(10) 0.0137(9) 0.0022(7) 0.0030(7) 0.0059(8)
C1 0.021(4) 0.030(4) 0.035(4) -0.001(3) 0.000(3) -0.002(3)
C2 0.033(5) 0.086(8) 0.043(5) -0.036(5) 0.011(4) -0.026(5)
C3 0.037(6) 0.139(12) 0.067(7) -0.060(8) 0.035(5) -0.037(7)
C4 0.028(5) 0.118(11) 0.069(7) -0.048(7) 0.024(5) -0.042(6)
C5 0.036(5) 0.061(7) 0.043(5) -0.022(5) 0.009(4) -0.012(5)
C6 0.020(4) 0.052(6) 0.023(4) -0.009(4) 0.000(3) -0.004(4)
C7 0.026(4) 0.029(4) 0.022(4) -0.002(3) 0.004(3) 0.003(3)
C8 0.045(5) 0.053(6) 0.034(5) 0.005(4) -0.012(4) -0.012(5)
C9 0.053(6) 0.053(6) 0.048(6) 0.021(5) -0.024(5) -0.003(5)
C10 0.045(6) 0.050(6) 0.047(6) 0.020(5) 0.000(4) 0.005(5)
C11 0.043(5) 0.034(5) 0.041(5) 0.010(4) -0.008(4) -0.007(4)
C12 0.036(5) 0.035(5) 0.024(4) 0.001(3) -0.007(3) 0.000(4)
C13 0.020(4) 0.029(4) 0.015(3) -0.007(3) 0.000(3) 0.000(3)
C14 0.020(4) 0.028(4) 0.015(3) -0.002(3) -0.001(3) 0.000(3)
C15 0.019(3) 0.018(4) 0.018(3) 0.004(3) -0.001(3) 0.001(3)
C16 0.044(5) 0.026(4) 0.021(4) -0.002(3) -0.004(3) 0.001(4)
C17 0.054(6) 0.023(4) 0.038(5) -0.003(4) -0.005(4) 0.002(4)
C18 0.059(6) 0.033(5) 0.029(5) 0.008(4) -0.001(4) 0.005(4)
C19 0.081(7) 0.033(5) 0.022(4) 0.000(4) -0.002(4) 0.011(5)
C20 0.044(5) 0.028(4) 0.016(4) 0.002(3) -0.004(3) 0.001(4)
C21 0.020(4) 0.022(4) 0.014(3) 0.000(3) 0.001(3) -0.003(3)
C22 0.018(4) 0.030(4) 0.018(4) -0.001(3) -0.002(3) -0.005(3)
C23 0.028(4) 0.027(4) 0.023(4) 0.004(3) 0.007(3) 0.005(3)
C24 0.044(5) 0.039(5) 0.028(4) 0.010(4) -0.005(4) 0.004(4)
C25 0.042(5) 0.061(7) 0.031(5) 0.024(5) -0.002(4) 0.010(5)
C26 0.061(6) 0.038(6) 0.049(6) 0.024(5) 0.009(5) 0.016(5)
C27 0.075(7) 0.025(5) 0.049(6) 0.008(4) 0.009(5) 0.007(5)
C28 0.044(5) 0.026(4) 0.028(4) 0.012(3) 0.001(4) 0.001(4)
C29 0.024(4) 0.030(4) 0.015(3) -0.002(3) 0.003(3) 0.004(3)
C30 0.023(4) 0.030(4) 0.023(4) -0.004(3) -0.002(3) 0.001(3)
C31 0.044(5) 0.039(5) 0.013(4) -0.010(3) 0.000(3) -0.002(4)
C32 0.033(5) 0.037(5) 0.035(5) -0.009(4) 0.010(4) 0.003(4)
C33 0.020(4) 0.061(6) 0.037(5) -0.009(4) 0.004(4) 0.001(4)
C34 0.025(4) 0.053(5) 0.018(4) -0.008(4) -0.003(3) -0.005(4)
C35 0.020(4) 0.020(4) 0.025(4) -0.002(3) -0.002(3) 0.002(3)
C36 0.037(5) 0.030(5) 0.026(4) -0.002(3) -0.008(3) -0.006(4)
C37 0.049(5) 0.019(4) 0.042(5) 0.001(4) -0.007(4) -0.005(4)
C38 0.047(5) 0.024(5) 0.050(6) -0.008(4) -0.005(4) -0.002(4)
C39 0.059(6) 0.038(5) 0.035(5) -0.012(4) -0.006(4) -0.004(5)
C40 0.043(5) 0.038(5) 0.021(4) -0.003(4) -0.007(4) 0.002(4)
C41 0.020(4) 0.026(4) 0.016(3) -0.004(3) 0.000(3) 0.004(3)
C42 0.028(4) 0.052(6) 0.018(4) 0.004(4) 0.002(3) 0.010(4)
C43 0.021(4) 0.085(7) 0.025(4) 0.008(4) 0.006(3) 0.019(4)
C44 0.028(5) 0.088(8) 0.038(5) 0.011(5) 0.003(4) 0.028(5)
C45 0.029(5) 0.060(6) 0.027(4) 0.010(4) -0.003(3) 0.019(4)
C46 0.034(4) 0.033(5) 0.019(4) 0.006(3) 0.003(3) 0.005(4)
C47 0.019(4) 0.024(4) 0.018(3) 0.005(3) -0.001(3) -0.001(3)
C48 0.016(3) 0.019(4) 0.021(4) 0.004(3) -0.002(3) -0.004(3)
C49 0.016(3) 0.027(4) 0.017(3) 0.000(3) 0.001(3) 0.000(3)
C50 0.053(5) 0.025(4) 0.017(4) -0.002(3) -0.008(4) -0.003(4)
C51 0.043(5) 0.024(4) 0.038(5) -0.004(4) -0.001(4) -0.004(4)
C52 0.037(5) 0.038(5) 0.021(4) -0.008(3) -0.004(3) -0.009(4)
C53 0.054(6) 0.041(5) 0.023(4) 0.003(4) -0.006(4) -0.006(4)
C54 0.039(5) 0.027(4) 0.019(4) 0.004(3) -0.006(3) -0.003(4)
C55 0.018(3) 0.022(4) 0.013(3) -0.002(3) -0.001(3) -0.001(3)
C56 0.022(4) 0.026(4) 0.019(4) 0.002(3) 0.001(3) 0.004(3)
C57 0.032(4) 0.025(4) 0.021(4) -0.006(3) 0.004(3) 0.006(3)
C58 0.034(4) 0.028(4) 0.024(4) -0.003(3) -0.002(3) 0.002(4)
C59 0.049(5) 0.018(4) 0.040(5) -0.008(4) 0.004(4) 0.003(4)
C60 0.061(6) 0.021(4) 0.037(5) -0.021(4) -0.001(4) 0.006(4)
C61 0.069(7) 0.039(5) 0.024(4) -0.015(4) -0.009(4) 0.009(5)
C62 0.055(6) 0.038(5) 0.020(4) -0.006(4) 0.000(4) 0.009(4)
C63 0.037(4) 0.045(4) 0.026(4) 0.008(3) 0.015(3) 0.016(4)
C64 0.035(4) 0.042(4) 0.020(3) 0.003(3) 0.008(3) 0.006(3)
C65 0.049(5) 0.062(5) 0.028(4) 0.013(4) 0.020(4) 0.019(4)
C66 0.070(5) 0.095(6) 0.055(5) 0.041(5) 0.040(4) 0.037(5)
C67 0.071(6) 0.109(7) 0.068(5) 0.047(5) 0.038(5) 0.045(5)
C68 0.057(5) 0.090(6) 0.055(5) 0.041(5) 0.032(4) 0.037(5)
C90 0.037(5) 0.057(6) 0.046(6) -0.012(5) -0.013(4) 0.002(5)
C91 0.040(6) 0.090(9) 0.050(6) -0.005(6) -0.013(5) -0.007(6)
C92 0.049(7) 0.133(13) 0.049(7) -0.013(7) -0.007(5) -0.015(8)
C93 0.065(9) 0.102(11) 0.085(10) -0.042(8) 0.024(7) -0.025(8)
C94 0.045(7) 0.070(9) 0.125(12) -0.012(8) 0.023(7) 0.002(6)
C95 0.047(6) 0.053(7) 0.078(8) 0.002(6) 0.001(6) 0.001(5)
C96 0.050(6) 0.059(7) 0.045(6) 0.002(5) -0.009(5) 0.012(5)

loop_
_atom_type_symbol
_atom_type_description
_atom_type_scat_dispersion_real
_atom_type_scat_dispersion_imag
_atom_type_scat_source
C C 0.0033 0.0016 'International Tables Vol C Tables 4.2.6.8 and 6.1.1.4'
H H 0.0000 0.0000 'International Tables Vol C Tables 4.2.6.8 and 6.1.1.4'
Au Au -2.0133 8.8022 'International Tables Vol C Tables 4.2.6.8 and 6.1.1.4'
Cl Cl 0.1484 0.1585 'International Tables Vol C Tables 4.2.6.8 and 6.1.1.4'
F F 0.0171 0.0103 'International Tables Vol C Tables 4.2.6.8 and 6.1.1.4'
P P 0.1023 0.0942 'International Tables Vol C Tables 4.2.6.8 and 6.1.1.4'
Sb Sb -0.5866 1.5461 'International Tables Vol C Tables 4.2.6.8 and 6.1.1.4'

loop_
_geom_angle_atom_site_label_1
_geom_angle_atom_site_label_2
_geom_angle_atom_site_label_3
_geom_angle
_geom_angle_site_symmetry_1
_geom_angle_site_symmetry_3
P1 Au1 P6 177.75(7) . .
P5 Au2 P2 169.11(6) 7_656 .
P3 Au3 P4 177.70(7) . .
F2 Sb1 F2 180.0 7_655 .
F2 Sb1 F3 91.1(2) 7_655 .
F2 Sb1 F3 88.9(2) . .
F2 Sb1 F3 88.9(2) 7_655 7_655
F2 Sb1 F3 91.0(2) . 7_655
F3 Sb1 F3 180.0 . 7_655
F2 Sb1 F1 91.5(2) 7_655 7_655
F2 Sb1 F1 88.5(2) . 7_655
F3 Sb1 F1 89.8(2) . 7_655
F3 Sb1 F1 90.2(2) 7_655 7_655
F2 Sb1 F1 88.5(2) 7_655 .
F2 Sb1 F1 91.5(2) . .
F3 Sb1 F1 90.2(2) . .
F3 Sb1 F1 89.8(2) 7_655 .
F1 Sb1 F1 180.0 7_655 .
F4 Sb2 F9 179.6(2) . .
F4 Sb2 F7 89.3(2) . .
F9 Sb2 F7 90.3(2) . .
F4 Sb2 F5 90.93(19) . .
F9 Sb2 F5 89.44(19) . .
F7 Sb2 F5 179.6(2) . .
F4 Sb2 F6 90.4(2) . .
F9 Sb2 F6 89.7(2) . .
F7 Sb2 F6 90.3(2) . .
F5 Sb2 F6 89.40(19) . .
F4 Sb2 F8 90.3(2) . .
F9 Sb2 F8 89.7(2) . .
F7 Sb2 F8 91.0(2) . .
F5 Sb2 F8 89.33(18) . .
F6 Sb2 F8 178.58(19) . .
F13 Sb3 F12 91.6(2) . .
F13 Sb3 F15 88.93(19) . .
F12 Sb3 F15 91.0(2) . .
F13 Sb3 F11 176.75(19) . .
F12 Sb3 F11 90.98(19) . .
F15 Sb3 F11 89.02(19) . .
F13 Sb3 F10 90.74(19) . .
F12 Sb3 F10 89.5(2) . .
F15 Sb3 F10 179.5(2) . .
F11 Sb3 F10 91.29(19) . .
F13 Sb3 F14 89.05(19) . .
F12 Sb3 F14 179.2(2) . .
F15 Sb3 F14 89.5(2) . .
F11 Sb3 F14 88.41(19) . .
F10 Sb3 F14 90.0(2) . .
C1 P1 C7 106.5(4) . .
C1 P1 C13 107.6(3) . .
C7 P1 C13 103.3(3) . .
C1 P1 Au1 112.9(3) . .
C7 P1 Au1 113.1(3) . .
C13 P1 Au1 112.6(2) . .
C15 P2 C14 105.6(3) . .
C15 P2 C21 103.1(3) . .
C14 P2 C21 103.8(3) . .
C15 P2 Au2 120.2(2) . .
C14 P2 Au2 113.1(2) . .
C21 P2 Au2 109.3(2) . .
C23 P3 C29 106.1(3) . .
C23 P3 C22 104.3(4) . .
C29 P3 C22 107.3(3) . .
C23 P3 Au3 112.2(3) . .
C29 P3 Au3 113.3(2) . .
C22 P3 Au3 113.0(2) . .
C41 P4 C47 107.4(3) . .
C41 P4 C35 104.3(3) . .
C47 P4 C35 106.0(3) . .
C41 P4 Au3 112.0(2) . .
C47 P4 Au3 112.8(2) . .
C35 P4 Au3 113.6(2) . .
C49 P5 C48 104.3(3) . .
C49 P5 C55 104.1(3) . .
C48 P5 C55 103.0(3) . .
C49 P5 Au2 120.9(2) . 7_656
C48 P5 Au2 111.9(2) . 7_656
C55 P5 Au2 110.8(2) . 7_656
C63 P6 C57 106.0(4) . .
C63 P6 C56 107.7(3) . .
C57 P6 C56 102.3(4) . .
C63 P6 Au1 114.1(3) . .
C57 P6 Au1 112.5(3) . .
C56 P6 Au1 113.3(2) . .
C2 C1 C6 119.0(7) . .
C2 C1 P1 119.4(6) . .
C6 C1 P1 121.6(6) . .
C1 C2 C3 120.6(8) . .
C1 C2 H2 119.7 . .
C3 C2 H2 119.7 . .
C2 C3 C4 120.0(8) . .
C2 C3 H3 120.0 . .
C4 C3 H3 120.0 . .
C5 C4 C3 120.1(8) . .
C5 C4 H4 119.9 . .
C3 C4 H4 119.9 . .
C4 C5 C6 119.6(8) . .
C4 C5 H5 120.2 . .
C6 C5 H5 120.2 . .
C5 C6 C1 120.5(7) . .
C5 C6 H6 119.7 . .
C1 C6 H6 119.7 . .
C12 C7 C8 118.4(8) . .
C12 C7 P1 121.4(6) . .
C8 C7 P1 120.0(6) . .
C7 C8 C9 119.5(8) . .
C7 C8 H8 120.3 . .
C9 C8 H8 120.3 . .
C10 C9 C8 120.9(8) . .
C10 C9 H9 119.6 . .
C8 C9 H9 119.6 . .
C9 C10 C11 120.1(9) . .
C9 C10 H10 119.9 . .
C11 C10 H10 119.9 . .
C12 C11 C10 119.6(8) . .
C12 C11 H11 120.2 . .
C10 C11 H11 120.2 . .
C11 C12 C7 121.5(8) . .
C11 C12 H12 119.2 . .
C7 C12 H12 119.2 . .
C14 C13 P1 110.9(5) . .
C14 C13 H13A 109.5 . .
P1 C13 H13A 109.5 . .
C14 C13 H13B 109.5 . .
P1 C13 H13B 109.5 . .
H13A C13 H13B 108.0 . .
C13 C14 P2 111.3(5) . .
C13 C14 H14A 109.4 . .
P2 C14 H14A 109.4 . .
C13 C14 H14B 109.4 . .
P2 C14 H14B 109.4 . .
H14A C14 H14B 108.0 . .
C16 C15 C20 119.6(7) . .
C16 C15 P2 121.4(5) . .
C20 C15 P2 118.7(5) . .
C17 C16 C15 120.3(7) . .
C17 C16 H16 119.9 . .
C15 C16 H16 119.9 . .
C16 C17 C18 120.2(8) . .
C16 C17 H17 119.9 . .
C18 C17 H17 119.9 . .
C19 C18 C17 120.0(8) . .
C19 C18 H18 120.0 . .
C17 C18 H18 120.0 . .
C18 C19 C20 120.2(8) . .
C18 C19 H19 119.9 . .
C20 C19 H19 119.9 . .
C15 C20 C19 119.7(8) . .
C15 C20 H20 120.1 . .
C19 C20 H20 120.1 . .
C22 C21 P2 111.0(5) . .
C22 C21 H21A 109.4 . .
P2 C21 H21A 109.4 . .
C22 C21 H21B 109.4 . .
P2 C21 H21B 109.4 . .
H21A C21 H21B 108.0 . .
C21 C22 P3 109.7(5) . .
C21 C22 H22A 109.7 . .
P3 C22 H22A 109.7 . .
C21 C22 H22B 109.7 . .
P3 C22 H22B 109.7 . .
H22A C22 H22B 108.2 . .
C28 C23 C24 119.9(7) . .
C28 C23 P3 119.5(6) . .
C24 C23 P3 120.6(6) . .
C25 C24 C23 119.4(9) . .
C25 C24 H24 120.3 . .
C23 C24 H24 120.3 . .
C24 C25 C26 120.7(8) . .
C24 C25 H25 119.6 . .
C26 C25 H25 119.6 . .
C27 C26 C25 120.0(8) . .
C27 C26 H26 120.0 . .
C25 C26 H26 120.0 . .
C26 C27 C28 120.2(9) . .
C26 C27 H27 119.9 . .
C28 C27 H27 119.9 . .
C23 C28 C27 119.7(8) . .
C23 C28 H28 120.2 . .
C27 C28 H28 120.2 . .
C30 C29 C34 119.4(7) . .
C30 C29 P3 123.1(6) . .
C34 C29 P3 117.5(5) . .
C29 C30 C31 120.4(7) . .
C29 C30 H30 119.8 . .
C31 C30 H30 119.8 . .
C32 C31 C30 119.9(7) . .
C32 C31 H31 120.1 . .
C30 C31 H31 120.1 . .
C31 C32 C33 120.5(7) . .
C31 C32 H32 119.8 . .
C33 C32 H32 119.8 . .
C34 C33 C32 119.4(8) . .
C34 C33 H33 120.3 . .
C32 C33 H33 120.3 . .
C29 C34 C33 120.3(7) . .
C29 C34 H34 119.8 . .
C33 C34 H34 119.8 . .
C36 C35 C40 119.7(7) . .
C36 C35 P4 120.1(6) . .
C40 C35 P4 120.0(6) . .
C35 C36 C37 120.6(7) . .
C35 C36 H36 119.7 . .
C37 C36 H36 119.7 . .
C38 C37 C36 118.4(8) . .
C38 C37 H37 120.8 . .
C36 C37 H37 120.8 . .
C39 C38 C37 121.6(8) . .
C39 C38 H38 119.2 . .
C37 C38 H38 119.2 . .
C38 C39 C40 119.8(8) . .
C38 C39 H39 120.1 . .
C40 C39 H39 120.1 . .
C35 C40 C39 119.9(8) . .
C35 C40 H40 120.1 . .
C39 C40 H40 120.1 . .
C46 C41 C42 120.3(7) . .
C46 C41 P4 122.7(6) . .
C42 C41 P4 117.0(5) . .
C43 C42 C41 119.7(7) . .
C43 C42 H42 120.1 . .
C41 C42 H42 120.1 . .
C42 C43 C44 119.8(8) . .
C42 C43 H43 120.1 . .
C44 C43 H43 120.1 . .
C45 C44 C43 120.6(8) . .
C45 C44 H44 119.7 . .
C43 C44 H44 119.7 . .
C44 C45 C46 120.3(8) . .
C44 C45 H45 119.9 . .
C46 C45 H45 119.9 . .
C45 C46 C41 119.3(7) . .
C45 C46 H46 120.3 . .
C41 C46 H46 120.3 . .
C48 C47 P4 111.0(5) . .
C48 C47 H47A 109.4 . .
P4 C47 H47A 109.4 . .
C48 C47 H47B 109.4 . .
P4 C47 H47B 109.4 . .
H47A C47 H47B 108.0 . .
C47 C48 P5 111.6(5) . .
C47 C48 H48A 109.3 . .
P5 C48 H48A 109.3 . .
C47 C48 H48B 109.3 . .
P5 C48 H48B 109.3 . .
H48A C48 H48B 108.0 . .
C54 C49 C50 118.7(7) . .
C54 C49 P5 121.0(6) . .
C50 C49 P5 120.2(5) . .
C51 C50 C49 120.3(7) . .
C51 C50 H50 119.8 . .
C49 C50 H50 119.8 . .
C52 C51 C50 120.4(8) . .
C52 C51 H51 119.8 . .
C50 C51 H51 119.8 . .
C51 C52 C53 120.2(7) . .
C51 C52 H52 119.9 . .
C53 C52 H52 119.9 . .
C54 C53 C52 119.5(8) . .
C54 C53 H53 120.3 . .
C52 C53 H53 120.3 . .
C53 C54 C49 120.8(8) . .
C53 C54 H48C 119.6 . .
C49 C54 H48C 119.6 . .
C56 C55 P5 111.4(5) . .
C56 C55 H55A 109.3 . .
P5 C55 H55A 109.3 . .
C56 C55 H55B 109.3 . .
P5 C55 H55B 109.3 . .
H55A C55 H55B 108.0 . .
C55 C56 P6 108.9(5) . .
C55 C56 H56A 109.9 . .
P6 C56 H56A 109.9 . .
C55 C56 H56B 109.9 . .
P6 C56 H56B 109.9 . .
H56A C56 H56B 108.3 . .
C58 C57 C62 119.9(8) . .
C58 C57 P6 119.5(6) . .
C62 C57 P6 120.3(6) . .
C59 C58 C57 119.7(7) . .
C59 C58 H58 120.1 . .
C57 C58 H58 120.1 . .
C60 C59 C58 119.8(8) . .
C60 C59 H59 120.1 . .
C58 C59 H59 120.1 . .
C61 C60 C59 120.2(8) . .
C61 C60 H60 119.9 . .
C59 C60 H60 119.9 . .
C60 C61 C62 120.8(8) . .
C60 C61 H61 119.6 . .
C62 C61 H61 119.6 . .
C61 C62 C57 119.5(8) . .
C61 C62 H62 120.3 . .
C57 C62 H62 120.3 . .
C64 C63 C68 119.4(8) . .
C64 C63 P6 123.3(6) . .
C68 C63 P6 117.2(6) . .
C63 C64 C65 120.9(8) . .
C63 C64 H64 119.6 . .
C65 C64 H64 119.6 . .
C66 C65 C64 119.1(8) . .
C66 C65 H65 120.4 . .
C64 C65 H65 120.4 . .
C65 C66 C67 120.6(9) . .
C65 C66 H66 119.7 . .
C67 C66 H66 119.7 . .
C68 C67 C66 119.0(10) . .
C68 C67 H67 120.5 . .
C66 C67 H67 120.5 . .
C63 C68 C67 120.8(9) . .
C63 C68 H68 119.6 . .
C67 C68 H68 119.6 . .
C74 C69 C70 117.9 . .
C74 C69 C75A 121.1 . .
C70 C69 C75A 121.0 . .
C74 C69 H69A 121.1 . .
C70 C69 H69A 121.0 . .
C71 C70 C69 121.0 . .
C71 C70 H70 119.5 . .
C69 C70 H70 119.5 . .
C70 C71 C72 120.8 . .
C70 C71 H71 119.5 . .
C72 C71 H71 119.7 . .
C71 C72 C73 118.9 . .
C71 C72 H72 120.6 . .
C73 C72 H72 120.5 . .
C74 C73 C72 119.8 . .
C74 C73 H73 120.1 . .
C72 C73 H73 120.1 . .
C73 C74 C69 121.6 . .
C73 C74 C75B 135.3 . .
C69 C74 C75B 102.8 . .
C73 C74 H74A 119.1 . .
C69 C74 H74A 119.3 . .
C69 C75A H75A 109.5 . .
C69 C75A H75B 109.5 . .
H75A C75A H75B 109.5 . .
C69 C75A H75C 109.5 . .
H75A C75A H75C 109.5 . .
H75B C75A H75C 109.5 . .
C74 C75B H75D 109.5 . .
C74 C75B H75E 109.5 . .
H75D C75B H75E 109.5 . .
C74 C75B H75F 109.5 . .
H75D C75B H75F 109.5 . .
H75E C75B H75F 109.5 . .
C77 C76 C81 118.4 . .
C77 C76 C82 119.8 . .
C81 C76 C82 121.8 . .
C78 C77 C76 120.6 . .
C78 C77 H77 119.6 . .
C76 C77 H77 119.8 . .
C79 C78 C77 120.2 . .
C79 C78 H78 120.0 . .
C77 C78 H78 119.8 . .
C80 C79 C78 119.9 . .
C80 C79 H79 120.0 . .
C78 C79 H79 120.1 . .
C79 C80 C81 120.2 . .
C79 C80 H80 120.0 . .
C81 C80 H80 119.9 . .
C80 C81 C76 120.8 . .
C80 C81 H81 119.5 . .
C76 C81 H81 119.7 . .
C76 C82 H82A 109.4 . .
C76 C82 H82B 109.4 . .
H82A C82 H82B 109.5 . .
C76 C82 H82C 109.5 . .
H82A C82 H82C 109.5 . .
H82B C82 H82C 109.6 . .
C88 C83 C84 120.0 . .
C88 C83 C89 120.7 . .
C84 C83 C89 119.2 . .
C85 C84 C83 120.1 . .
C85 C84 H84 119.9 . .
C83 C84 H84 120.0 . .
C84 C85 C86 119.9 . .
C84 C85 H85 120.0 . .
C86 C85 H85 120.1 . .
C85 C86 C87 120.1 . .
C85 C86 H86 119.9 . .
C87 C86 H86 120.0 . .
C88 C87 C86 120.0 . .
C88 C87 H87 120.0 . .
C86 C87 H87 120.1 . .
C87 C88 C83 120.0 . .
C87 C88 H88 120.0 . .
C83 C88 H88 120.0 . .
C83 C89 H89A 109.4 . .
C83 C89 H89B 109.5 . .
H89A C89 H89B 109.4 . .
C83 C89 H89C 109.4 . .
H89A C89 H89C 109.5 . .
H89B C89 H89C 109.6 . .
C91 C90 C95 117.6 . .
C91 C90 C96 123.1 . .
C95 C90 C96 119.3 . .
C92 C91 C90 122.7 . .
C92 C91 H91 118.6 . .
C90 C91 H91 118.7 . .
C91 C92 C93 119.1 . .
C91 C92 H92 120.4 . .
C93 C92 H92 120.5 . .
C92 C93 C94 119.2 . .
C92 C93 H93 120.3 . .
C94 C93 H93 120.5 . .
C95 C94 C93 121.0 . .
C95 C94 H94 119.4 . .
C93 C94 H94 119.6 . .
C94 C95 C90 120.4 . .
C94 C95 H95 119.8 . .
C90 C95 H95 119.8 . .
C90 C96 H96A 109.5 . .
C90 C96 H96B 109.3 . .
H96A C96 H96B 109.5 . .
C90 C96 H96C 109.5 . .
H96A C96 H96C 109.5 . .
H96B C96 H96C 109.5 . .
C98 C97 C102 118.4 . .
C98 C97 C103 119.9 . .
C102 C97 C103 121.7 . .
C99 C98 C97 120.6 . .
C99 C98 H98 119.6 . .
C97 C98 H98 119.8 . .
C100 C99 C98 120.2 . .
C100 C99 H99 120.0 . .
C98 C99 H99 119.9 . .
C101 C100 C99 119.9 . .
C101 C100 H100 120.1 . .
C99 C100 H100 120.0 . .
C100 C101 C102 120.2 . .
C100 C101 H101 120.0 . .
C102 C101 H101 119.8 . .
C101 C102 C97 120.7 . .
C101 C102 H102 119.5 . .
C97 C102 H102 119.8 . .
C97 C103 H10A 109.5 . .
C97 C103 H10B 109.4 . .
H10A C103 H10B 109.5 . .
C97 C103 H10C 109.4 . .
H10A C103 H10C 109.6 . .
H10B C103 H10C 109.5 . .

loop_
_geom_bond_atom_site_label_1
_geom_bond_atom_site_label_2
_geom_bond_distance
_geom_bond_site_symmetry_2
Au2 Cl1 3.4870(3) .
Au1 P1 2.3073(18) .
Au1 P6 2.3077(18) .
Au2 P5 2.2986(18) 7_656
Au2 P2 2.3013(18) .
Au3 P3 2.3066(17) .
Au3 P4 2.3081(17) .
Sb1 F2 1.866(5) 7_655
Sb1 F2 1.866(5) .
Sb1 F3 1.867(5) .
Sb1 F3 1.867(5) 7_655
Sb1 F1 1.869(5) 7_655
Sb1 F1 1.869(5) .
Sb2 F4 1.867(4) .
Sb2 F9 1.876(4) .
Sb2 F7 1.877(4) .
Sb2 F5 1.879(4) .
Sb2 F6 1.881(4) .
Sb2 F8 1.885(4) .
Sb3 F13 1.864(4) .
Sb3 F12 1.869(4) .
Sb3 F15 1.872(4) .
Sb3 F11 1.876(4) .
Sb3 F10 1.879(4) .
Sb3 F14 1.879(4) .
P1 C1 1.801(8) .
P1 C7 1.809(8) .
P1 C13 1.813(7) .
P2 C15 1.812(7) .
P2 C14 1.826(7) .
P2 C21 1.829(7) .
P3 C23 1.805(8) .
P3 C29 1.807(7) .
P3 C22 1.831(7) .
P4 C41 1.813(7) .
P4 C47 1.817(7) .
P4 C35 1.822(7) .
P5 C49 1.807(7) .
P5 C48 1.818(7) .
P5 C55 1.824(7) .
P6 C63 1.806(8) .
P6 C57 1.816(8) .
P6 C56 1.837(7) .
C1 C2 1.359(11) .
C1 C6 1.409(11) .
C2 C3 1.385(12) .
C2 H2 0.9500 .
C3 C4 1.388(13) .
C3 H3 0.9500 .
C4 C5 1.369(12) .
C4 H4 0.9500 .
C5 C6 1.379(11) .
C5 H5 0.9500 .
C6 H6 0.9500 .
C7 C12 1.383(11) .
C7 C8 1.395(11) .
C8 C9 1.402(13) .
C8 H8 0.9500 .
C9 C10 1.351(13) .
C9 H9 0.9500 .
C10 C11 1.385(12) .
C10 H10 0.9500 .
C11 C12 1.374(12) .
C11 H11 0.9500 .
C12 H12 0.9500 .
C13 C14 1.537(9) .
C13 H13A 0.9900 .
C13 H13B 0.9900 .
C14 H14A 0.9900 .
C14 H14B 0.9900 .
C15 C16 1.384(10) .
C15 C20 1.388(10) .
C16 C17 1.377(11) .
C16 H16 0.9500 .
C17 C18 1.380(12) .
C17 H17 0.9500 .
C18 C19 1.376(12) .
C18 H18 0.9500 .
C19 C20 1.388(11) .
C19 H19 0.9500 .
C20 H20 0.9500 .
C21 C22 1.531(9) .
C21 H21A 0.9900 .
C21 H21B 0.9900 .
C22 H22A 0.9900 .
C22 H22B 0.9900 .
C23 C28 1.375(11) .
C23 C24 1.403(11) .
C24 C25 1.381(12) .
C24 H24 0.9500 .
C25 C26 1.382(14) .
C25 H25 0.9500 .
C26 C27 1.366(13) .
C26 H26 0.9500 .
C27 C28 1.407(11) .
C27 H27 0.9500 .
C28 H28 0.9500 .
C29 C30 1.385(10) .
C29 C34 1.392(10) .
C30 C31 1.396(10) .
C30 H30 0.9500 .
C31 C32 1.372(11) .
C31 H31 0.9500 .
C32 C33 1.394(12) .
C32 H32 0.9500 .
C33 C34 1.393(11) .
C33 H33 0.9500 .
C34 H34 0.9500 .
C35 C36 1.377(11) .
C35 C40 1.388(10) .
C36 C37 1.403(11) .
C36 H36 0.9500 .
C37 C38 1.385(12) .
C37 H37 0.9500 .
C38 C39 1.362(12) .
C38 H38 0.9500 .
C39 C40 1.393(12) .
C39 H39 0.9500 .
C40 H40 0.9500 .
C41 C46 1.393(10) .
C41 C42 1.404(10) .
C42 C43 1.375(11) .
C42 H42 0.9500 .
C43 C44 1.399(12) .
C43 H43 0.9500 .
C44 C45 1.376(12) .
C44 H44 0.9500 .
C45 C46 1.389(11) .
C45 H45 0.9500 .
C46 H46 0.9500 .
C47 C48 1.540(9) .
C47 H47A 0.9900 .
C47 H47B 0.9900 .
C48 H48A 0.9900 .
C48 H48B 0.9900 .
C49 C54 1.391(10) .
C49 C50 1.392(11) .
C50 C51 1.384(11) .
C50 H50 0.9500 .
C51 C52 1.367(11) .
C51 H51 0.9500 .
C52 C53 1.392(12) .
C52 H52 0.9500 .
C53 C54 1.382(11) .
C53 H53 0.9500 .
C54 H48C 0.9500 .
C55 C56 1.537(9) .
C55 H55A 0.9900 .
C55 H55B 0.9900 .
C56 H56A 0.9900 .
C56 H56B 0.9900 .
C57 C58 1.392(11) .
C57 C62 1.393(10) .
C58 C59 1.386(11) .
C58 H58 0.9500 .
C59 C60 1.385(11) .
C59 H59 0.9500 .
C60 C61 1.372(13) .
C60 H60 0.9500 .
C61 C62 1.376(13) .
C61 H61 0.9500 .
C62 H62 0.9500 .
C63 C64 1.377(11) .
C63 C68 1.382(12) .
C64 C65 1.387(11) .
C64 H64 0.9500 .
C65 C66 1.382(14) .
C65 H65 0.9500 .
C66 C67 1.394(14) .
C66 H66 0.9500 .
C67 C68 1.384(13) .
C67 H67 0.9500 .
C68 H68 0.9500 .
C69 C74 1.3915 .
C69 C70 1.3918 .
C69 C75A 1.4970 .
C69 H69A 0.9588 .
C70 C71 1.3805 .
C70 H70 0.9306 .
C71 C72 1.3907 .
C71 H71 0.9292 .
C72 C73 1.3927 .
C72 H72 0.9289 .
C73 C74 1.3865 .
C73 H73 0.9308 .
C74 C75B 1.4826 .
C74 H74A 0.9592 .
C75A H75A 0.9800 .
C75A H75B 0.9800 .
C75A H75C 0.9800 .
C75B H75D 0.9800 .
C75B H75E 0.9800 .
C75B H75F 0.9800 .
C76 C77 1.3858 .
C76 C81 1.3957 .
C76 C82 1.5035 .
C77 C78 1.3855 .
C77 H77 0.9298 .
C78 C79 1.3815 .
C78 H78 0.9297 .
C79 C80 1.3709 .
C79 H79 0.9286 .
C80 C81 1.3813 .
C80 H80 0.9295 .
C81 H81 0.9297 .
C82 H82A 0.9599 .
C82 H82B 0.9590 .
C82 H82C 0.9606 .
C83 C88 1.3883 .
C83 C84 1.3893 .
C83 C89 1.5301 .
C84 C85 1.3875 .
C84 H84 0.9298 .
C85 C86 1.3889 .
C85 H85 0.9297 .
C86 C87 1.3895 .
C86 H86 0.9282 .
C87 C88 1.3876 .
C87 H87 0.9294 .
C88 H88 0.9302 .
C89 H89A 0.9594 .
C89 H89B 0.9602 .
C89 H89C 0.9595 .
C90 C91 1.3932 .
C90 C95 1.4224 .
C90 C96 1.4949 .
C91 C92 1.3875 .
C91 H91 0.9298 .
C92 C93 1.4012 .
C92 H92 0.9306 .
C93 C94 1.4101 .
C93 H93 0.9289 .
C94 C95 1.3773 .
C94 H94 0.9290 .
C95 H95 0.9296 .
C96 H96A 0.9600 .
C96 H96B 0.9592 .
C96 H96C 0.9596 .
C97 C98 1.3871 .
C97 C102 1.3954 .
C97 C103 1.5042 .
C98 C99 1.3851 .
C98 H98 0.9298 .
C99 C100 1.3818 .
C99 H99 0.9303 .
C100 C101 1.3727 .
C100 H100 0.9284 .
C101 C102 1.3811 .
C101 H101 0.9298 .
C102 H102 0.9302 .
C103 H10A 0.9604 .
C103 H10B 0.9602 .
C103 H10C 0.9594 .

loop_
_geom_torsion_atom_site_label_1
_geom_torsion_atom_site_label_2
_geom_torsion_atom_site_label_3
_geom_torsion_atom_site_label_4
_geom_torsion
_geom_torsion_site_symmetry_1
C7 P1 C1 C2 -84.7(8) .
C13 P1 C1 C2 165.0(8) .
Au1 P1 C1 C2 40.0(9) .
C7 P1 C1 C6 94.8(7) .
C13 P1 C1 C6 -15.5(8) .
Au1 P1 C1 C6 -140.4(6) .
C6 C1 C2 C3 1.2(17) .
P1 C1 C2 C3 -179.3(10) .
C1 C2 C3 C4 -1(2) .
C2 C3 C4 C5 2(2) .
C3 C4 C5 C6 -3(2) .
C4 C5 C6 C1 2.7(16) .
C2 C1 C6 C5 -1.8(14) .
P1 C1 C6 C5 178.6(7) .
C1 P1 C7 C12 142.1(7) .
C13 P1 C7 C12 -104.6(7) .
Au1 P1 C7 C12 17.5(7) .
C1 P1 C7 C8 -42.9(8) .
C13 P1 C7 C8 70.4(7) .
Au1 P1 C7 C8 -167.5(6) .
C12 C7 C8 C9 -0.4(13) .
P1 C7 C8 C9 -175.5(8) .
C7 C8 C9 C10 0.2(16) .
C8 C9 C10 C11 -0.2(16) .
C9 C10 C11 C12 0.5(15) .
C10 C11 C12 C7 -0.7(14) .
C8 C7 C12 C11 0.6(13) .
P1 C7 C12 C11 175.7(7) .
C1 P1 C13 C14 -169.2(5) .
C7 P1 C13 C14 78.4(6) .
Au1 P1 C13 C14 -44.0(6) .
P1 C13 C14 P2 -166.6(4) .
C15 P2 C14 C13 65.8(6) .
C21 P2 C14 C13 173.9(5) .
Au2 P2 C14 C13 -67.7(5) .
C14 P2 C15 C16 37.4(7) .
C21 P2 C15 C16 -71.2(7) .
Au2 P2 C15 C16 166.8(5) .
C14 P2 C15 C20 -148.1(6) .
C21 P2 C15 C20 103.3(6) .
Au2 P2 C15 C20 -18.6(7) .
C20 C15 C16 C17 -0.3(12) .
P2 C15 C16 C17 174.2(7) .
C15 C16 C17 C18 -1.2(14) .
C16 C17 C18 C19 1.0(15) .
C17 C18 C19 C20 0.7(15) .
C16 C15 C20 C19 2.0(12) .
P2 C15 C20 C19 -172.6(7) .
C18 C19 C20 C15 -2.1(14) .
C15 P2 C21 C22 -71.1(6) .
C14 P2 C21 C22 178.9(5) .
Au2 P2 C21 C22 57.9(5) .
P2 C21 C22 P3 161.1(4) .
C23 P3 C22 C21 -73.7(5) .
C29 P3 C22 C21 174.0(5) .
Au3 P3 C22 C21 48.4(5) .
C29 P3 C23 C28 -117.9(7) .
C22 P3 C23 C28 129.0(6) .
Au3 P3 C23 C28 6.4(7) .
C29 P3 C23 C24 61.7(7) .
C22 P3 C23 C24 -51.4(7) .
Au3 P3 C23 C24 -174.0(6) .
C28 C23 C24 C25 -0.5(12) .
P3 C23 C24 C25 179.9(7) .
C23 C24 C25 C26 1.5(14) .
C24 C25 C26 C27 -1.3(15) .
C25 C26 C27 C28 0.1(15) .
C24 C23 C28 C27 -0.6(12) .
P3 C23 C28 C27 179.0(7) .
C26 C27 C28 C23 0.8(14) .
C23 P3 C29 C30 -80.2(7) .
C22 P3 C29 C30 30.9(8) .
Au3 P3 C29 C30 156.2(6) .
C23 P3 C29 C34 98.2(7) .
C22 P3 C29 C34 -150.7(6) .
Au3 P3 C29 C34 -25.3(7) .
C34 C29 C30 C31 -1.1(12) .
P3 C29 C30 C31 177.3(6) .
C29 C30 C31 C32 0.9(12) .
C30 C31 C32 C33 0.0(13) .
C31 C32 C33 C34 -0.7(14) .
C30 C29 C34 C33 0.4(13) .
P3 C29 C34 C33 -178.2(7) .
C32 C33 C34 C29 0.5(14) .
C41 P4 C35 C36 108.0(7) .
C47 P4 C35 C36 -138.8(6) .
Au3 P4 C35 C36 -14.3(7) .
C41 P4 C35 C40 -66.9(7) .
C47 P4 C35 C40 46.3(7) .
Au3 P4 C35 C40 170.8(6) .
C40 C35 C36 C37 -0.5(12) .
P4 C35 C36 C37 -175.5(6) .
C35 C36 C37 C38 0.9(13) .
C36 C37 C38 C39 -1.1(14) .
C37 C38 C39 C40 1.0(15) .
C36 C35 C40 C39 0.4(12) .
P4 C35 C40 C39 175.3(7) .
C38 C39 C40 C35 -0.6(14) .
C47 P4 C41 C46 -14.9(7) .
C35 P4 C41 C46 97.3(7) .
Au3 P4 C41 C46 -139.4(6) .
C47 P4 C41 C42 166.6(6) .
C35 P4 C41 C42 -81.2(7) .
Au3 P4 C41 C42 42.1(7) .
C46 C41 C42 C43 0.1(13) .
P4 C41 C42 C43 178.6(7) .
C41 C42 C43 C44 -0.1(15) .
C42 C43 C44 C45 1.0(16) .
C43 C44 C45 C46 -1.9(16) .
C44 C45 C46 C41 1.9(14) .
C42 C41 C46 C45 -1.0(12) .
P4 C41 C46 C45 -179.4(7) .
C41 P4 C47 C48 -169.8(5) .
C35 P4 C47 C48 79.2(5) .
Au3 P4 C47 C48 -45.8(5) .
P4 C47 C48 P5 -167.8(4) .
C49 P5 C48 C47 65.5(6) .
C55 P5 C48 C47 174.0(5) .
Au2 P5 C48 C47 -66.9(5) 7_656
C48 P5 C49 C54 -133.0(6) .
C55 P5 C49 C54 119.4(6) .
Au2 P5 C49 C54 -6.0(7) 7_656
C48 P5 C49 C50 48.8(7) .
C55 P5 C49 C50 -58.8(7) .
Au2 P5 C49 C50 175.8(5) 7_656
C54 C49 C50 C51 0.4(12) .
P5 C49 C50 C51 178.7(6) .
C49 C50 C51 C52 -0.2(13) .
C50 C51 C52 C53 -0.8(13) .
C51 C52 C53 C54 1.6(13) .
C52 C53 C54 C49 -1.4(13) .
C50 C49 C54 C53 0.4(12) .
P5 C49 C54 C53 -177.8(7) .
C49 P5 C55 C56 -65.7(6) .
C48 P5 C55 C56 -174.3(5) .
Au2 P5 C55 C56 65.9(5) 7_656
P5 C55 C56 P6 157.7(4) .
C63 P6 C56 C55 175.5(5) .
C57 P6 C56 C55 -73.0(5) .
Au1 P6 C56 C55 48.4(5) .
C63 P6 C57 C58 -141.6(6) .
C56 P6 C57 C58 105.7(6) .
Au1 P6 C57 C58 -16.3(7) .
C63 P6 C57 C62 45.4(8) .
C56 P6 C57 C62 -67.3(7) .
Au1 P6 C57 C62 170.7(6) .
C62 C57 C58 C59 0.7(12) .
P6 C57 C58 C59 -172.4(6) .
C57 C58 C59 C60 -0.5(12) .
C58 C59 C60 C61 -0.1(13) .
C59 C60 C61 C62 0.4(14) .
C60 C61 C62 C57 -0.2(14) .
C58 C57 C62 C61 -0.3(13) .
P6 C57 C62 C61 172.6(7) .
C57 P6 C63 C64 -91.2(8) .
C56 P6 C63 C64 17.8(9) .
Au1 P6 C63 C64 144.5(7) .
C57 P6 C63 C68 89.4(9) .
C56 P6 C63 C68 -161.7(9) .
Au1 P6 C63 C68 -35.0(10) .
C68 C63 C64 C65 -4.4(15) .
P6 C63 C64 C65 176.2(7) .
C63 C64 C65 C66 3.7(16) .
C64 C65 C66 C67 -0.1(19) .
C65 C66 C67 C68 -3(2) .
C64 C63 C68 C67 1.4(18) .
P6 C63 C68 C67 -179.1(11) .
C66 C67 C68 C63 2(2) .
C74 C69 C70 C71 1.7 .
C75A C69 C70 C71 -178.9 .
C69 C70 C71 C72 -1.9 .
C70 C71 C72 C73 1.4 .
C71 C72 C73 C74 -0.8 .
C72 C73 C74 C69 0.6 .
C72 C73 C74 C75B -173.1 .
C70 C69 C74 C73 -1.0 .
C75A C69 C74 C73 179.5 .
C70 C69 C74 C75B 174.5 .
C81 C76 C77 C78 0.1 .
C82 C76 C77 C78 178.7 .
C76 C77 C78 C79 -0.2 .
C77 C78 C79 C80 0.7 .
C78 C79 C80 C81 -1.1 .
C79 C80 C81 C76 1.0 .
C77 C76 C81 C80 -0.5 .
C82 C76 C81 C80 -179.1 .
C88 C83 C84 C85 -0.1 .
C89 C83 C84 C85 -179.7 .
C83 C84 C85 C86 0.1 .
C84 C85 C86 C87 -0.1 .
C85 C86 C87 C88 0.0 .
C86 C87 C88 C83 0.0 .
C84 C83 C88 C87 0.0 .
C89 C83 C88 C87 179.6 .
C95 C90 C91 C92 1.5 .
C96 C90 C91 C92 -177.8 .
C90 C91 C92 C93 -1.8 .
C91 C92 C93 C94 1.5 .
C92 C93 C94 C95 -0.9 .
C93 C94 C95 C90 0.7 .
C91 C90 C95 C94 -0.9 .
C96 C90 C95 C94 178.4 .
C102 C97 C98 C99 0.0 .
C103 C97 C98 C99 -178.7 .
C97 C98 C99 C100 0.1 .
C98 C99 C100 C101 -0.6 .
C99 C100 C101 C102 1.0 .
C100 C101 C102 C97 -0.8 .
C98 C97 C102 C101 0.4 .
C103 C97 C102 C101 179.0 .
